data_7240806
loop_
_publ_author_name
'Wu, Shuo'
'Li, Min'
'Yang, Zhengyi'
'Xia, Zhengqiang'
'Liu, Bin'
'Yang, Qi'
'Wei, Qing'
'Xie, Gang'
'Chen, Sanping'
'Gao, Shengli'
'Lu, Jack Y.'

_publ_section_title
;
 Synthesis and characterization of a new energetic metal--organic
 framework for use in potential propellant compositions
;
_journal_issue 15
_journal_name_full 'Green Chemistry'
_journal_page_first 5050
_journal_page_last 5058
_journal_paper_doi 10.1039/D0GC01594F
_journal_volume 22
_journal_year 2020
_chemical_formula_moiety 'C6 H3 Co N18'
_chemical_formula_sum 'C6 H3 Co N18'
_chemical_formula_weight 386.19
_space_group_crystal_system monoclinic
_space_group_IT_number 14
_space_group_name_Hall '-P 2ybc'
_space_group_name_H-M_alt 'P 1 21/c 1'
_atom_sites_solution_hydrogens geom
_audit_creation_method SHELXL-2014/7
_audit_update_record
;
2018-08-27 deposited with the CCDC.	2020-06-29 downloaded from the CCDC.
;
_cell_angle_alpha 90
_cell_angle_beta 96.499(9)
_cell_angle_gamma 90
_cell_formula_units_Z 4
_cell_length_a 8.616(4)
_cell_length_b 8.888(4)
_cell_length_c 17.715(8)
_cell_measurement_reflns_used 631
_cell_measurement_temperature 296(2)
_cell_measurement_theta_max 21.87
_cell_measurement_theta_min 2.31
_cell_volume 1347.9(11)
_computing_structure_refinement 'SHELXL-2014/7 (Sheldrick, 2014)'
_diffrn_ambient_temperature 296(2)
_diffrn_measured_fraction_theta_full 0.999
_diffrn_measured_fraction_theta_max 0.998
_diffrn_measurement_device_type 'Bruker APEX-II CCD'
_diffrn_measurement_method '\f and \w scans'
_diffrn_radiation_type MoK\a
_diffrn_radiation_wavelength 0.71073
_diffrn_reflns_av_R_equivalents 0.0747
_diffrn_reflns_av_unetI/netI 0.0937
_diffrn_reflns_Laue_measured_fraction_full 0.999
_diffrn_reflns_Laue_measured_fraction_max 0.998
_diffrn_reflns_limit_h_max 6
_diffrn_reflns_limit_h_min -10
_diffrn_reflns_limit_k_max 10
_diffrn_reflns_limit_k_min -10
_diffrn_reflns_limit_l_max 21
_diffrn_reflns_limit_l_min -20
_diffrn_reflns_number 6854
_diffrn_reflns_point_group_measured_fraction_full 0.999
_diffrn_reflns_point_group_measured_fraction_max 0.998
_diffrn_reflns_theta_full 25.242
_diffrn_reflns_theta_max 25.604
_diffrn_reflns_theta_min 2.314
_exptl_absorpt_coefficient_mu 1.316
_exptl_crystal_colour pink
_exptl_crystal_density_diffrn 1.903
_exptl_crystal_description bulk
_exptl_crystal_F_000 1131
_exptl_crystal_size_max 0.20
_exptl_crystal_size_mid 0.15
_exptl_crystal_size_min 0.15
_refine_diff_density_max 0.855
_refine_diff_density_min -0.456
_refine_diff_density_rms 0.113
_refine_ls_extinction_method none
_refine_ls_goodness_of_fit_ref 0.999
_refine_ls_hydrogen_treatment constr
_refine_ls_matrix_type full
_refine_ls_number_parameters 226
_refine_ls_number_reflns 2530
_refine_ls_number_restraints 0
_refine_ls_restrained_S_all 0.999
_refine_ls_R_factor_all 0.1007
_refine_ls_R_factor_gt 0.0530
_refine_ls_shift/su_max 0.000
_refine_ls_shift/su_mean 0.000
_refine_ls_structure_factor_coef Fsqd
_refine_ls_weighting_details 'w=1/[\s^2^(Fo^2^)+(0.0699P)^2^+0.0629P] where P=(Fo^2^+2Fc^2^)/3'
_refine_ls_weighting_scheme calc
_refine_ls_wR_factor_gt 0.1249
_refine_ls_wR_factor_ref 0.1496
_reflns_Friedel_coverage 0.000
_reflns_number_gt 1564
_reflns_number_total 2530
_reflns_threshold_expression 'I > 2\s(I)'
_cod_data_source_file d0gc01594f2.cif
_cod_data_source_block xb1542_0m
_cod_depositor_comments
;Adding full bibliography for 7240806.cif.

 Adding full bibliography for 7240806.cif.
;
_cod_original_cell_volume 1347.9(10)
_cod_original_sg_symbol_H-M 'P 21/c'
_cod_database_code 7240806
_shelx_shelxl_version_number 2014/7
_shelx_space_group_comment
;
The symmetry employed for this shelxl refinement is uniquely defined
by the following loop, which should always be used as a source of
symmetry information in preference to the above space-group names.
They are only intended as comments.
;

loop_
_space_group_symop_operation_xyz
'x, y, z'
'-x, y+1/2, -z+1/2'
'-x, -y, -z'
'x, -y-1/2, z-1/2'

loop_
_atom_site_label
_atom_site_type_symbol
_atom_site_fract_x
_atom_site_fract_y
_atom_site_fract_z
_atom_site_U_iso_or_equiv
_atom_site_adp_type
_atom_site_occupancy
_atom_site_site_symmetry_order
_atom_site_calc_flag
_atom_site_refinement_flags_posn
_atom_site_refinement_flags_adp
_atom_site_refinement_flags_occupancy
_atom_site_disorder_assembly
_atom_site_disorder_group
Co1 Co 0.24353(9) 0.50738(8) 0.23901(4) 0.0201(2) Uani 1 1 d . . . . .
N1 N 0.2532(5) 0.6285(5) 0.3534(2) 0.0205(10) Uani 1 1 d . . . . .
N2 N 0.2901(6) 0.8631(5) 0.4203(2) 0.0295(12) Uani 1 1 d . . . . .
N3 N 0.1430(6) 0.6669(5) 0.4703(2) 0.0316(13) Uani 1 1 d . . . . .
N4 N 0.0928(7) 0.4512(5) 0.4069(3) 0.0360(14) Uani 1 1 d . . . . .
H4 H 0.0680 0.4206 0.4500 0.043 Uiso 1 1 calc R U . . .
N5 N -0.0398(7) 0.2389(5) 0.3561(3) 0.0352(14) Uani 1 1 d . . . . .
N6 N -0.0628(6) 0.1735(5) 0.2878(2) 0.0279(12) Uani 1 1 d . . . . .
N7 N 0.0136(6) 0.2473(5) 0.2392(2) 0.0271(11) Uani 1 1 d . . . . .
N8 N 0.0877(5) 0.3645(5) 0.2766(2) 0.0212(10) Uani 1 1 d . . . . .
N9 N 0.3967(6) 0.8349(5) 0.3127(2) 0.0281(12) Uani 1 1 d . . . . .
H9 H 0.4168 0.9285 0.3215 0.034 Uiso 1 1 calc R U . . .
N10 N 0.4080(5) 0.6571(5) 0.2116(2) 0.0225(11) Uani 1 1 d . . . . .
N11 N 0.5010(6) 0.6451(5) 0.1546(3) 0.0269(11) Uani 1 1 d . . . . .
N12 N 0.6007(6) 0.7559(5) 0.1606(3) 0.0289(12) Uani 1 1 d . . . . .
N13 N 0.5775(6) 0.8422(5) 0.2213(2) 0.0245(11) Uani 1 1 d . . . . .
N14 N 0.1897(7) 0.8872(5) 0.5353(3) 0.0381(14) Uani 1 1 d . . . . .
H14 H 0.1403 0.8435 0.5687 0.046 Uiso 1 1 calc R U . . .
N15 N 0.2896(7) 1.1292(5) 0.5036(3) 0.0395(14) Uani 1 1 d . . . . .
N16 N 0.3138(8) 1.2614(6) 0.5441(3) 0.0492(16) Uani 1 1 d . . . . .
N17 N 0.2807(7) 1.2371(5) 0.6128(3) 0.0396(14) Uani 1 1 d . . . . .
N18 N 0.2331(6) 1.0916(5) 0.6205(2) 0.0260(12) Uani 1 1 d . . . . .
C1 C 0.1688(7) 0.5884(6) 0.4089(3) 0.0263(14) Uani 1 1 d . . . . .
C2 C 0.3077(7) 0.7693(6) 0.3630(3) 0.0209(12) Uani 1 1 d . . . . .
C3 C 0.2096(8) 0.8040(6) 0.4722(3) 0.0306(15) Uani 1 1 d . . . . .
C4 C 0.0507(7) 0.3561(6) 0.3470(3) 0.0254(13) Uani 1 1 d . . . . .
C5 C 0.4600(7) 0.7779(6) 0.2507(3) 0.0225(13) Uani 1 1 d . . . . .
C6 C 0.2382(7) 1.0306(6) 0.5520(3) 0.0297(14) Uani 1 1 d . . . . .

loop_
_atom_site_aniso_label
_atom_site_aniso_U_11
_atom_site_aniso_U_22
_atom_site_aniso_U_33
_atom_site_aniso_U_23
_atom_site_aniso_U_13
_atom_site_aniso_U_12
Co1 0.0223(4) 0.0169(4) 0.0224(4) 0.0011(3) 0.0084(3) -0.0001(4)
N1 0.024(3) 0.022(2) 0.016(2) -0.0041(18) 0.005(2) -0.007(2)
N2 0.040(3) 0.025(3) 0.027(3) -0.005(2) 0.018(2) -0.009(2)
N3 0.051(4) 0.021(2) 0.026(3) -0.008(2) 0.018(3) -0.017(3)
N4 0.060(4) 0.031(3) 0.020(2) -0.005(2) 0.017(3) -0.025(3)
N5 0.051(4) 0.030(3) 0.028(3) -0.007(2) 0.019(3) -0.024(3)
N6 0.035(3) 0.029(3) 0.021(2) -0.008(2) 0.009(2) -0.013(2)
N7 0.033(3) 0.021(2) 0.029(3) -0.007(2) 0.012(2) -0.008(2)
N8 0.023(3) 0.020(2) 0.021(2) -0.0048(19) 0.005(2) -0.003(2)
N9 0.036(3) 0.022(2) 0.029(3) -0.005(2) 0.018(2) -0.010(2)
N10 0.026(3) 0.021(2) 0.022(2) -0.0024(19) 0.010(2) -0.003(2)
N11 0.030(3) 0.023(2) 0.031(3) -0.003(2) 0.014(2) -0.005(2)
N12 0.030(3) 0.029(3) 0.031(3) -0.005(2) 0.016(2) -0.003(2)
N13 0.029(3) 0.027(3) 0.019(2) -0.005(2) 0.014(2) -0.005(2)
N14 0.060(4) 0.029(3) 0.030(3) -0.011(2) 0.025(3) -0.019(3)
N15 0.063(4) 0.026(3) 0.031(3) -0.005(2) 0.010(3) -0.014(3)
N16 0.076(5) 0.040(3) 0.034(3) 0.005(3) 0.015(3) -0.008(3)
N17 0.058(4) 0.027(3) 0.035(3) 0.003(2) 0.012(3) 0.002(3)
N18 0.036(3) 0.018(2) 0.025(3) 0.0004(19) 0.005(2) -0.003(2)
C1 0.032(4) 0.023(3) 0.024(3) -0.003(2) 0.008(3) -0.008(3)
C2 0.018(3) 0.022(3) 0.024(3) 0.002(2) 0.007(2) 0.001(3)
C3 0.044(4) 0.030(3) 0.021(3) -0.007(2) 0.015(3) -0.009(3)
C4 0.030(4) 0.024(3) 0.024(3) -0.003(2) 0.012(3) -0.002(3)
C5 0.019(3) 0.023(3) 0.027(3) 0.002(2) 0.011(3) -0.001(3)
C6 0.035(4) 0.029(3) 0.026(3) 0.002(3) 0.009(3) 0.000(3)

loop_
_atom_type_symbol
_atom_type_description
_atom_type_scat_dispersion_real
_atom_type_scat_dispersion_imag
_atom_type_scat_source
C C 0.0033 0.0016 'International Tables Vol C Tables 4.2.6.8 and 6.1.1.4'
H H 0.0000 0.0000 'International Tables Vol C Tables 4.2.6.8 and 6.1.1.4'
N N 0.0061 0.0033 'International Tables Vol C Tables 4.2.6.8 and 6.1.1.4'
Co Co 0.3494 0.9721 'International Tables Vol C Tables 4.2.6.8 and 6.1.1.4'

loop_
_geom_angle_atom_site_label_1
_geom_angle_atom_site_label_2
_geom_angle_atom_site_label_3
_geom_angle
_geom_angle_site_symmetry_1
_geom_angle_site_symmetry_3
_geom_angle_publ_flag
N8 Co1 N10 174.49(17) . . ?
N8 Co1 N6 90.73(18) . 2 ?
N10 Co1 N6 90.26(18) . 2 ?
N8 Co1 N13 86.73(17) . 2_645 ?
N10 Co1 N13 91.76(18) . 2_645 ?
N6 Co1 N13 173.98(15) 2 2_645 ?
N8 Co1 N18 95.90(16) . 4_575 ?
N10 Co1 N18 89.38(16) . 4_575 ?
N6 Co1 N18 96.27(17) 2 4_575 ?
N13 Co1 N18 89.42(16) 2_645 4_575 ?
N8 Co1 N1 87.88(16) . . ?
N10 Co1 N1 86.96(16) . . ?
N6 Co1 N1 80.01(16) 2 . ?
N13 Co1 N1 94.44(16) 2_645 . ?
N18 Co1 N1 174.76(15) 4_575 . ?
C1 N1 C2 111.6(4) . . ?
C1 N1 Co1 123.9(4) . . ?
C2 N1 Co1 121.9(3) . . ?
C3 N2 C2 113.2(5) . . ?
C1 N3 C3 112.6(5) . . ?
C4 N4 C1 130.2(5) . . ?
C4 N5 N6 105.1(4) . . ?
N7 N6 N5 110.0(4) . . ?
N7 N6 Co1 126.7(3) . 2_545 ?
N5 N6 Co1 121.7(3) . 2_545 ?
N6 N7 N8 107.8(4) . . ?
C4 N8 N7 105.5(4) . . ?
C4 N8 Co1 125.9(4) . . ?
N7 N8 Co1 128.2(3) . . ?
C2 N9 C5 131.6(5) . . ?
C5 N10 N11 104.9(4) . . ?
C5 N10 Co1 127.3(3) . . ?
N11 N10 Co1 127.4(3) . . ?
N12 N11 N10 108.5(4) . . ?
N11 N12 N13 109.7(4) . . ?
C5 N13 N12 104.9(4) . . ?
C5 N13 Co1 135.1(4) . 2_655 ?
N12 N13 Co1 118.2(3) . 2_655 ?
C6 N14 C3 128.3(5) . . ?
C6 N15 N16 105.5(5) . . ?
N17 N16 N15 108.0(5) . . ?
N16 N17 N18 110.6(5) . . ?
C6 N18 N17 104.6(4) . . ?
C6 N18 Co1 133.0(4) . 4_576 ?
N17 N18 Co1 118.6(3) . 4_576 ?
N3 C1 N1 128.0(5) . . ?
N3 C1 N4 111.1(5) . . ?
N1 C1 N4 120.8(5) . . ?
N2 C2 N1 127.6(5) . . ?
N2 C2 N9 110.4(5) . . ?
N1 C2 N9 122.0(5) . . ?
N2 C3 N3 126.8(5) . . ?
N2 C3 N14 118.5(5) . . ?
N3 C3 N14 114.6(5) . . ?
N5 C4 N8 111.6(5) . . ?
N5 C4 N4 119.9(5) . . ?
N8 C4 N4 128.5(5) . . ?
N13 C5 N10 112.0(5) . . ?
N13 C5 N9 123.1(5) . . ?
N10 C5 N9 124.9(5) . . ?
N18 C6 N15 111.4(5) . . ?
N18 C6 N14 122.4(5) . . ?
N15 C6 N14 126.1(5) . . ?

loop_
_geom_bond_atom_site_label_1
_geom_bond_atom_site_label_2
_geom_bond_distance
_geom_bond_site_symmetry_2
_geom_bond_publ_flag
Co1 N8 2.016(4) . ?
Co1 N10 2.042(4) . ?
Co1 N6 2.160(5) 2 ?
Co1 N13 2.187(5) 2_645 ?
Co1 N18 2.268(4) 4_575 ?
Co1 N1 2.288(4) . ?
N1 C1 1.336(6) . ?
N1 C2 1.341(7) . ?
N2 C3 1.321(7) . ?
N2 C2 1.336(6) . ?
N3 C1 1.332(6) . ?
N3 C3 1.346(7) . ?
N4 C4 1.374(7) . ?
N4 C1 1.382(7) . ?
N5 C4 1.323(7) . ?
N5 N6 1.336(6) . ?
N6 N7 1.317(6) . ?
N6 Co1 2.160(5) 2_545 ?
N7 N8 1.354(6) . ?
N8 C4 1.324(6) . ?
N9 C2 1.369(6) . ?
N9 C5 1.378(6) . ?
N10 C5 1.327(6) . ?
N10 N11 1.362(6) . ?
N11 N12 1.304(6) . ?
N12 N13 1.354(6) . ?
N13 C5 1.320(6) . ?
N13 Co1 2.187(5) 2_655 ?
N14 C6 1.363(7) . ?
N14 C3 1.367(6) . ?
N15 C6 1.336(7) . ?
N15 N16 1.380(7) . ?
N16 N17 1.298(6) . ?
N17 N18 1.368(6) . ?
N18 C6 1.336(7) . ?
N18 Co1 2.268(4) 4_576 ?
